data_7211932
loop_
_publ_author_name
'Callear, Samantha K.'
'Hursthouse, Michael B.'
'Threlfall, Terence L.'

_publ_section_title
;
 A systematic study of the crystallisation products of a series of
 dicarboxylic acids with imidazole derivatives
;
_journal_issue 3
_journal_name_full CrystEngComm
_journal_page_first 898
_journal_paper_doi 10.1039/b917191f
_journal_volume 12
_journal_year 2010
_chemical_formula_sum 'C10 H18 N2 O5'
_chemical_formula_weight 246.26
_chemical_name_common 'Adipic Acid and 2-Methylimidazole'
_chemical_name_systematic
;
Adipic Acid and 2-Methylimidazole
;
_space_group_IT_number 2
_symmetry_cell_setting triclinic
_symmetry_space_group_name_Hall '-P 1'
_symmetry_space_group_name_H-M 'P -1'
_atom_sites_solution_hydrogens geom
_atom_sites_solution_primary direct
_atom_sites_solution_secondary difmap
_audit_creation_method SHELXL-97
_cell_angle_alpha 96.9510(10)
_cell_angle_beta 94.4750(10)
_cell_angle_gamma 107.3840(10)
_cell_formula_units_Z 2
_cell_length_a 4.8629(3)
_cell_length_b 7.9978(5)
_cell_length_c 16.5263(11)
_cell_measurement_reflns_used 3399
_cell_measurement_temperature 120(2)
_cell_measurement_theta_max 28.64
_cell_measurement_theta_min 2.96
_cell_volume 604.44(7)
_computing_cell_refinement 'Bruker SAINT'
_computing_data_collection 'Bruker APEX2'
_computing_data_reduction 'Bruker SAINT'
_computing_structure_refinement 'SHELXL-97 (Sheldrick, 1997)'
_diffrn_ambient_temperature 120(2)
_diffrn_measured_fraction_theta_full 0.957
_diffrn_measured_fraction_theta_max 0.957
_diffrn_measurement_device_type 'Bruker SMART APEX2 CCD diffractometer'
_diffrn_measurement_method 'fine-slice \w scans'
_diffrn_radiation_monochromator 'silicon 111'
_diffrn_radiation_source 'Daresbury SRS station 9.8'
_diffrn_radiation_type synchrotron
_diffrn_radiation_wavelength 0.67100
_diffrn_reflns_av_R_equivalents 0.0347
_diffrn_reflns_av_sigmaI/netI 0.0475
_diffrn_reflns_limit_h_max 6
_diffrn_reflns_limit_h_min -6
_diffrn_reflns_limit_k_max 10
_diffrn_reflns_limit_k_min -10
_diffrn_reflns_limit_l_max 21
_diffrn_reflns_limit_l_min -21
_diffrn_reflns_number 5294
_diffrn_reflns_theta_full 25.83
_diffrn_reflns_theta_max 25.83
_diffrn_reflns_theta_min 2.97
_diffrn_standards_decay_% 5
_diffrn_standards_number 0
_exptl_absorpt_coefficient_mu 0.109
_exptl_absorpt_correction_type none
_exptl_crystal_colour colourless
_exptl_crystal_density_diffrn 1.353
_exptl_crystal_density_method 'not measured'
_exptl_crystal_description block
_exptl_crystal_F_000 264
_exptl_crystal_size_max 0.08
_exptl_crystal_size_mid 0.06
_exptl_crystal_size_min 0.06
_refine_diff_density_max 0.377
_refine_diff_density_min -0.318
_refine_diff_density_rms 0.057
_refine_ls_extinction_method none
_refine_ls_goodness_of_fit_ref 1.047
_refine_ls_hydrogen_treatment mixed
_refine_ls_matrix_type full
_refine_ls_number_parameters 164
_refine_ls_number_reflns 2668
_refine_ls_number_restraints 3
_refine_ls_restrained_S_all 1.047
_refine_ls_R_factor_all 0.0578
_refine_ls_R_factor_gt 0.0520
_refine_ls_shift/su_max 0.022
_refine_ls_shift/su_mean 0.001
_refine_ls_structure_factor_coef Fsqd
_refine_ls_weighting_details 'calc w=1/[\s^2^(Fo^2^)+(0.0940P)^2^+0.1815P] where P=(Fo^2^+2Fc^2^)/3'
_refine_ls_weighting_scheme calc
_refine_ls_wR_factor_gt 0.1450
_refine_ls_wR_factor_ref 0.1518
_reflns_number_gt 2332
_reflns_number_total 2668
_reflns_threshold_expression >2sigma(I)
_cod_data_source_file b917191f.txt
_cod_data_source_block 5
_cod_original_sg_symbol_H-M P-1
_cod_database_code 7211932

loop_
_symmetry_equiv_pos_as_xyz
'x, y, z'
'-x, -y, -z'

loop_
_atom_site_label
_atom_site_type_symbol
_atom_site_fract_x
_atom_site_fract_y
_atom_site_fract_z
_atom_site_U_iso_or_equiv
_atom_site_adp_type
_atom_site_occupancy
_atom_site_symmetry_multiplicity
_atom_site_calc_flag
_atom_site_refinement_flags
C1 C 0.7807(3) 0.40570(18) 0.33759(8) 0.0162(3) Uani 1 1 d .
C2 C 0.6430(3) 0.51297(18) 0.39390(8) 0.0183(3) Uani 1 1 d .
H2A H 0.4646 0.5201 0.3633 0.022 Uiso 1 1 calc R
H2B H 0.7785 0.6351 0.4084 0.022 Uiso 1 1 calc R
C3 C 0.5643(3) 0.44048(18) 0.47293(8) 0.0170(3) Uani 1 1 d .
H3A H 0.7404 0.4306 0.5037 0.020 Uiso 1 1 calc R
H3B H 0.4220 0.3202 0.4593 0.020 Uiso 1 1 calc R
O1A O 0.8633(2) 0.28434(13) 0.36149(6) 0.0204(3) Uani 1 1 d .
O1B O 0.8110(2) 0.44532(14) 0.26536(6) 0.0234(3) Uani 1 1 d .
C22 C 0.7542(3) 0.98177(18) -0.23857(9) 0.0189(3) Uani 1 1 d .
C24 C 0.8726(3) 0.7967(2) -0.16393(9) 0.0224(3) Uani 1 1 d .
H24 H 0.9490 0.7077 -0.1480 0.027 Uiso 1 1 calc R
C25 C 0.7328(3) 0.88781(19) -0.11764(9) 0.0209(3) Uani 1 1 d .
H25 H 0.6923 0.8757 -0.0630 0.025 Uiso 1 1 calc R
C26 C 0.7221(4) 1.0795(2) -0.30718(9) 0.0263(4) Uani 1 1 d .
H26A H 0.8643 1.0704 -0.3450 0.039 Uiso 1 1 calc R
H26B H 0.7551 1.2044 -0.2856 0.039 Uiso 1 1 calc R
H26C H 0.5257 1.0284 -0.3365 0.039 Uiso 1 1 calc R
N21 N 0.6602(3) 1.00225(16) -0.16545(7) 0.0189(3) Uani 1 1 d .
H21 H 0.5664 1.0770 -0.1500 0.023 Uiso 1 1 calc R
N23 N 0.8838(3) 0.85711(16) -0.23859(8) 0.0204(3) Uani 1 1 d .
H23 H 0.9642 0.8190 -0.2799 0.024 Uiso 1 1 calc R
C31 C 0.6964(3) 0.68074(17) 0.13570(8) 0.0152(3) Uani 1 1 d .
C32 C 0.8589(3) 0.55855(17) 0.10181(8) 0.0151(3) Uani 1 1 d .
H32A H 0.7407 0.4349 0.1037 0.018 Uiso 1 1 calc R
H32B H 1.0417 0.5832 0.1386 0.018 Uiso 1 1 calc R
C33 C 0.9332(3) 0.57173(17) 0.01498(8) 0.0152(3) Uani 1 1 d .
H33A H 1.0721 0.6901 0.0133 0.018 Uiso 1 1 calc R
H33B H 0.7551 0.5582 -0.0220 0.018 Uiso 1 1 calc R
O31A O 0.6259(2) 0.66800(14) 0.20946(6) 0.0216(3) Uani 1 1 d .
H31 H 0.6996 0.5979 0.2300 0.032 Uiso 1 1 calc R
O31B O 0.6303(2) 0.78561(13) 0.09505(6) 0.0187(3) Uani 1 1 d .
O1W O 0.7897(3) 0.0793(2) 0.49132(9) 0.0400(4) Uani 1 1 d D
H1W H 0.827(11) -0.009(4) 0.473(3) 0.19(2) Uiso 1 1 d D
H2W H 0.808(5) 0.151(3) 0.4576(13) 0.050(7) Uiso 1 1 d D

loop_
_atom_site_aniso_label
_atom_site_aniso_U_11
_atom_site_aniso_U_22
_atom_site_aniso_U_33
_atom_site_aniso_U_23
_atom_site_aniso_U_13
_atom_site_aniso_U_12
C1 0.0182(6) 0.0184(6) 0.0135(6) 0.0018(5) 0.0050(5) 0.0076(5)
C2 0.0258(7) 0.0203(7) 0.0149(6) 0.0041(5) 0.0087(5) 0.0141(5)
C3 0.0227(7) 0.0199(7) 0.0133(6) 0.0039(5) 0.0074(5) 0.0122(5)
O1A 0.0280(5) 0.0232(5) 0.0168(5) 0.0061(4) 0.0088(4) 0.0155(4)
O1B 0.0364(6) 0.0290(6) 0.0148(5) 0.0083(4) 0.0119(4) 0.0210(5)
C22 0.0198(7) 0.0180(6) 0.0197(7) -0.0001(5) 0.0034(5) 0.0078(5)
C24 0.0268(7) 0.0216(7) 0.0238(7) 0.0066(5) 0.0055(6) 0.0132(6)
C25 0.0256(7) 0.0206(7) 0.0196(7) 0.0049(5) 0.0061(5) 0.0102(6)
C26 0.0325(8) 0.0266(8) 0.0221(7) 0.0054(6) 0.0027(6) 0.0124(6)
N21 0.0218(6) 0.0186(6) 0.0201(6) 0.0022(4) 0.0057(4) 0.0115(5)
N23 0.0249(6) 0.0196(6) 0.0208(6) 0.0027(5) 0.0080(5) 0.0120(5)
C31 0.0163(6) 0.0160(6) 0.0150(6) 0.0007(5) 0.0034(5) 0.0077(5)
C32 0.0188(6) 0.0171(6) 0.0130(6) 0.0031(5) 0.0047(5) 0.0102(5)
C33 0.0196(6) 0.0173(6) 0.0126(6) 0.0025(5) 0.0043(5) 0.0107(5)
O31A 0.0305(6) 0.0274(6) 0.0156(5) 0.0057(4) 0.0096(4) 0.0194(4)
O31B 0.0234(5) 0.0194(5) 0.0187(5) 0.0038(4) 0.0047(4) 0.0137(4)
O1W 0.0475(8) 0.0454(8) 0.0399(7) 0.0264(6) 0.0136(6) 0.0235(6)

loop_
_atom_type_symbol
_atom_type_description
_atom_type_scat_dispersion_real
_atom_type_scat_dispersion_imag
_atom_type_scat_source
C C 0.0033 0.0016 'International Tables Vol C Tables 4.2.6.8 and 6.1.1.4'
H H 0.0000 0.0000 'International Tables Vol C Tables 4.2.6.8 and 6.1.1.4'
N N 0.0061 0.0033 'International Tables Vol C Tables 4.2.6.8 and 6.1.1.4'
O O 0.0106 0.0060 'International Tables Vol C Tables 4.2.6.8 and 6.1.1.4'

loop_
_geom_angle_atom_site_label_1
_geom_angle_atom_site_label_2
_geom_angle_atom_site_label_3
_geom_angle
_geom_angle_site_symmetry_1
_geom_angle_site_symmetry_3
O1A C1 O1B 121.59(12) . .
O1A C1 C2 120.88(11) . .
O1B C1 C2 117.53(12) . .
C1 C2 C3 115.18(11) . .
C1 C2 H2A 108.5 . .
C3 C2 H2A 108.5 . .
C1 C2 H2B 108.5 . .
C3 C2 H2B 108.5 . .
H2A C2 H2B 107.5 . .
C2 C3 C3 111.67(13) . 2_666
C2 C3 H3A 109.3 . .
C3 C3 H3A 109.3 2_666 .
C2 C3 H3B 109.3 . .
C3 C3 H3B 109.3 2_666 .
H3A C3 H3B 107.9 . .
N23 C22 N21 107.48(13) . .
N23 C22 C26 125.92(13) . .
N21 C22 C26 126.60(13) . .
C25 C24 N23 107.13(13) . .
C25 C24 H24 126.4 . .
N23 C24 H24 126.4 . .
C24 C25 N21 106.49(12) . .
C24 C25 H25 126.8 . .
N21 C25 H25 126.8 . .
C22 C26 H26A 109.5 . .
C22 C26 H26B 109.5 . .
H26A C26 H26B 109.5 . .
C22 C26 H26C 109.5 . .
H26A C26 H26C 109.5 . .
H26B C26 H26C 109.5 . .
C22 N21 C25 109.45(12) . .
C22 N21 H21 125.3 . .
C25 N21 H21 125.3 . .
C22 N23 C24 109.45(12) . .
C22 N23 H23 125.3 . .
C24 N23 H23 125.3 . .
O31B C31 O31A 121.51(12) . .
O31B C31 C32 121.81(12) . .
O31A C31 C32 116.67(11) . .
C31 C32 C33 116.09(11) . .
C31 C32 H32A 108.3 . .
C33 C32 H32A 108.3 . .
C31 C32 H32B 108.3 . .
C33 C32 H32B 108.3 . .
H32A C32 H32B 107.4 . .
C32 C33 C33 110.75(13) . 2_765
C32 C33 H33A 109.5 . .
C33 C33 H33A 109.5 2_765 .
C32 C33 H33B 109.5 . .
C33 C33 H33B 109.5 2_765 .
H33A C33 H33B 108.1 . .
C31 O31A H31 109.5 . .
H1W O1W H2W 112(3) . .

loop_
_geom_bond_atom_site_label_1
_geom_bond_atom_site_label_2
_geom_bond_distance
_geom_bond_site_symmetry_2
C1 O1A 1.2493(17) .
C1 O1B 1.2799(16) .
C1 C2 1.5160(18) .
C2 C3 1.5221(18) .
C2 H2A 0.9900 .
C2 H2B 0.9900 .
C3 C3 1.528(2) 2_666
C3 H3A 0.9900 .
C3 H3B 0.9900 .
C22 N23 1.3292(18) .
C22 N21 1.3338(18) .
C22 C26 1.476(2) .
C24 C25 1.349(2) .
C24 N23 1.3775(19) .
C24 H24 0.9500 .
C25 N21 1.3826(18) .
C25 H25 0.9500 .
C26 H26A 0.9800 .
C26 H26B 0.9800 .
C26 H26C 0.9800 .
N21 H21 0.8800 .
N23 H23 0.8800 .
C31 O31B 1.2336(16) .
C31 O31A 1.2992(16) .
C31 C32 1.5138(17) .
C32 C33 1.5151(17) .
C32 H32A 0.9900 .
C32 H32B 0.9900 .
C33 C33 1.530(2) 2_765
C33 H33A 0.9900 .
C33 H33B 0.9900 .
O31A H31 0.8400 .
O1W H1W 0.813(19) .
O1W H2W 0.840(16) .

loop_
_geom_hbond_atom_site_label_D
_geom_hbond_atom_site_label_H
_geom_hbond_atom_site_label_A
_geom_hbond_distance_DH
_geom_hbond_distance_HA
_geom_hbond_distance_DA
_geom_hbond_angle_DHA
_geom_hbond_site_symmetry_A
O31A H31 O1B 0.84 1.63 2.4619(14) 173.9 .
O1W H2W O1A 0.840(16) 2.008(17) 2.8358(16) 169(2) .
N21 H21 O31B 0.88 1.86 2.7273(16) 166.9 2_675
N23 H23 O1A 0.88 1.88 2.7537(15) 173.3 2_765
O1W H1W O1W 0.813(19) 2.16(4) 2.724(3) 126(5) 2_756
